data_2013508
loop_
_publ_author_name
'Baolong Li'
'Baozong Li'
'Xia Zhu'
'Liming Zhu'
'Yong Zhang'

_publ_section_title
;The infinite double-stranded chain polymer
 <i>catena</i>-poly[[bis(dicyanamido)zinc(II)]-di-\m-1,2-bis(1,2,4-triazol-1-yl)ethane-\k^4^<i>N</i>^4^:<i>N</i>^4'^]
;
_journal_issue 9
_journal_name_full 'Acta Crystallographica Section C'
_journal_page_first m350
_journal_page_last m351
_journal_paper_doi 10.1107/S0108270103012435
_journal_volume 59
_journal_year 2003
_chemical_formula_iupac '[Zn (C2 N3)2 (C6 H8 N6)2]'
_chemical_formula_moiety 'C16 H16 N18 Zn'
_chemical_formula_sum 'C16 H16 N18 Zn'
_chemical_formula_weight 525.84
_chemical_name_systematic
;
catena-poly[[bis(dicyanamido)zinc(II)]-di-\m-bis(1,2,4-triazol-1-yl)ethane-
\k~4~N4:N4']
;
_space_group_IT_number 14
_symmetry_cell_setting monoclinic
_symmetry_space_group_name_Hall '-P 2yn'
_symmetry_space_group_name_H-M 'P 1 21/n 1'
_atom_sites_solution_hydrogens geom
_atom_sites_solution_primary direct
_atom_sites_solution_secondary difmap
_cell_angle_alpha 90.00
_cell_angle_beta 92.463(6)
_cell_angle_gamma 90.00
_cell_formula_units_Z 2
_cell_length_a 8.501(4)
_cell_length_b 8.369(4)
_cell_length_c 15.403(6)
_cell_measurement_reflns_used 3445
_cell_measurement_temperature 193.15
_cell_measurement_theta_max 27.4835
_cell_measurement_theta_min 3.4945
_cell_volume 1094.8(8)
_computing_cell_refinement CrystalClear
_computing_data_collection 'CrystalClear (Rigaku, 2000)'
_computing_data_reduction CrystalClear
_computing_molecular_graphics 'SHELXTL (Bruker, 1998)'
_computing_publication_material SHELXTL
_computing_structure_refinement 'SHELXL97 (Sheldrick, 1997)'
_computing_structure_solution 'SHELXS97 (Sheldrick, 1990)'
_diffrn_ambient_temperature 193.15
_diffrn_measured_fraction_theta_full 0.951
_diffrn_measured_fraction_theta_max 0.951
_diffrn_measurement_device_type 'Rigaku CCD'
_diffrn_measurement_method \w
_diffrn_radiation_monochromator graphite
_diffrn_radiation_source 'fine-focus sealed tube'
_diffrn_radiation_type MoK\a
_diffrn_radiation_wavelength 0.71070
_diffrn_reflns_av_R_equivalents 0.0226
_diffrn_reflns_av_sigmaI/netI 0.0191
_diffrn_reflns_limit_h_max 10
_diffrn_reflns_limit_h_min -11
_diffrn_reflns_limit_k_max 10
_diffrn_reflns_limit_k_min -10
_diffrn_reflns_limit_l_max 18
_diffrn_reflns_limit_l_min -19
_diffrn_reflns_number 8103
_diffrn_reflns_theta_full 27.48
_diffrn_reflns_theta_max 27.48
_diffrn_reflns_theta_min 3.60
_exptl_absorpt_coefficient_mu 1.170
_exptl_absorpt_correction_T_max 0.802
_exptl_absorpt_correction_T_min 0.612
_exptl_absorpt_correction_type multi-scan
_exptl_absorpt_process_details '(CrystalClear; Rigaku, 2000)'
_exptl_crystal_colour Colorless
_exptl_crystal_density_diffrn 1.595
_exptl_crystal_density_method 'not measured'
_exptl_crystal_description Chunk
_exptl_crystal_F_000 536
_exptl_crystal_size_max 0.55
_exptl_crystal_size_mid 0.39
_exptl_crystal_size_min 0.20
_refine_diff_density_max 0.264
_refine_diff_density_min -0.237
_refine_ls_extinction_method none
_refine_ls_goodness_of_fit_ref 1.038
_refine_ls_hydrogen_treatment constr
_refine_ls_matrix_type full
_refine_ls_number_parameters 160
_refine_ls_number_reflns 2386
_refine_ls_number_restraints 0
_refine_ls_restrained_S_all 1.038
_refine_ls_R_factor_all 0.0302
_refine_ls_R_factor_gt 0.0275
_refine_ls_shift/su_max 0.000
_refine_ls_shift/su_mean 0.000
_refine_ls_structure_factor_coef Fsqd
_refine_ls_weighting_details 'calc w = 1/[\s^2^(Fo^2^)+(0.0313P)^2^+0.5747P] where P = (Fo^2^+2Fc^2^)/3'
_refine_ls_weighting_scheme calc
_refine_ls_wR_factor_gt 0.0614
_refine_ls_wR_factor_ref 0.0627
_reflns_number_gt 2296
_reflns_number_total 2386
_reflns_threshold_expression I>2\s(I)
_cod_data_source_file sk1645.cif
_cod_data_source_block I
_cod_depositor_comments
;
The following automatic conversions were performed:
'_geom_bond_publ_flag' value 'Yes' changed to 'yes' according to
'/home/saulius/struct/CIF-dictionaries/cif_core.dic' dictionary named
'cif_core.dic' version 2.4.1 from 2010-06-29 (10
times).

'_geom_bond_publ_flag' value 'No' changed to 'no' according to
'/home/saulius/struct/CIF-dictionaries/cif_core.dic' dictionary named
'cif_core.dic' version 2.4.1 from 2010-06-29 (22 times).

Automatic conversion script
Id: cif_fix_enum 1527 2010-12-29 10:47:43Z saulius 

The following automatic conversions were performed:

'_exptl_absorpt_correction_type' value 'Multi-scan' changed to
'multi-scan' according to
/home/saulius/struct/CIF-dictionaries/cif_core.dic dictionary named
'cif_core.dic' version 2.4.1 from 2010-06-29.

'_geom_bond_publ_flag'
value 'Yes' changed to 'yes' according to
/home/saulius/struct/CIF-dictionaries/cif_core.dic dictionary named
'cif_core.dic' version 2.4.1 from 2010-06-29 (10
times).

'_geom_bond_publ_flag' value 'No' changed to 'no' according
to /home/saulius/struct/CIF-dictionaries/cif_core.dic dictionary
named 'cif_core.dic' version 2.4.1 from 2010-06-29 (22
times).

'_geom_angle_publ_flag' value 'Yes' changed to 'yes'
according to /home/saulius/struct/CIF-dictionaries/cif_core.dic
dictionary named 'cif_core.dic' version 2.4.1 from 2010-06-29 (12
times).

'_geom_angle_publ_flag' value 'No' changed to 'no' according
to /home/saulius/struct/CIF-dictionaries/cif_core.dic dictionary
named 'cif_core.dic' version 2.4.1 from 2010-06-29 (44
times).

'_geom_angle_publ_flag' value 'NO' changed to 'no' according
to /home/saulius/struct/CIF-dictionaries/cif_core.dic dictionary
named 'cif_core.dic' version 2.4.1 from
2010-06-29.

'_geom_torsion_publ_flag' value 'No' changed to 'no'
according to /home/saulius/struct/CIF-dictionaries/cif_core.dic
dictionary named 'cif_core.dic' version 2.4.1 from 2010-06-29 (38
times).

Automatic conversion script
Id: cif_fix_values 1715 2011-07-08 13:25:40Z adriana 
;
_cod_original_sg_symbol_H-M 'P 21/n'
_cod_database_code 2013508
_cod_database_fobs_code 2013508

loop_
_symmetry_equiv_pos_as_xyz
'x, y, z'
'-x+1/2, y+1/2, -z+1/2'
'-x, -y, -z'
'x-1/2, -y-1/2, z-1/2'

loop_
_atom_site_label
_atom_site_fract_x
_atom_site_fract_y
_atom_site_fract_z
_atom_site_U_iso_or_equiv
_atom_site_adp_type
_atom_site_calc_flag
_atom_site_refinement_flags
_atom_site_occupancy
_atom_site_disorder_assembly
_atom_site_disorder_group
_atom_site_type_symbol
Zn1 0.5000 0.0000 0.5000 0.01477(8) Uani d S 1 . . Zn
N1 0.18263(13) 0.37693(14) 0.41637(8) 0.0162(2) Uani d . 1 . . N
N2 0.24862(15) 0.45436(15) 0.48686(8) 0.0207(3) Uani d . 1 . . N
N3 0.37012(14) 0.21927(14) 0.46558(8) 0.0194(3) Uani d . 1 . . N
N4 0.13340(14) 0.71885(14) 0.38136(8) 0.0161(2) Uani d . 1 . . N
N5 0.04728(14) 0.77867(15) 0.44665(8) 0.0210(3) Uani d . 1 . . N
N6 0.29658(14) 0.87063(14) 0.45601(8) 0.0175(2) Uani d . 1 . . N
N7 0.40691(16) 0.02740(16) 0.62838(9) 0.0240(3) Uani d . 1 . . N
N8 0.21224(17) 0.0937(2) 0.73570(10) 0.0332(3) Uani d . 1 . . N
N9 -0.03779(19) -0.0497(2) 0.75295(11) 0.0399(4) Uani d . 1 . . N
C1 0.36050(17) 0.35500(17) 0.51375(10) 0.0212(3) Uani d . 1 . . C
H1A 0.4275 0.3759 0.5617 0.025 Uiso calc R 1 . . H
C2 0.25508(17) 0.23807(17) 0.40524(9) 0.0186(3) Uani d . 1 . . C
H2A 0.2290 0.1648 0.3616 0.022 Uiso calc R 1 . . H
C3 0.15140(16) 0.86857(17) 0.48949(10) 0.0201(3) Uani d . 1 . . C
H3A 0.1274 0.9262 0.5388 0.024 Uiso calc R 1 . . H
C4 0.27970(16) 0.77446(16) 0.38787(9) 0.0171(3) Uani d . 1 . . C
H4A 0.3587 0.7496 0.3502 0.021 Uiso calc R 1 . . H
C5 0.04098(16) 0.43993(17) 0.37144(10) 0.0181(3) Uani d . 1 . . C
H5A -0.0387 0.4583 0.4135 0.022 Uiso calc R 1 . . H
H5B 0.0004 0.3607 0.3303 0.022 Uiso calc R 1 . . H
C6 0.07054(17) 0.59532(17) 0.32310(9) 0.0194(3) Uani d . 1 . . C
H6A 0.1443 0.5757 0.2780 0.023 Uiso calc R 1 . . H
H6B -0.0274 0.6323 0.2954 0.023 Uiso calc R 1 . . H
C7 0.31020(17) 0.05377(19) 0.67694(10) 0.0205(3) Uani d . 1 . . C
C8 0.0812(2) 0.01225(19) 0.74243(10) 0.0255(3) Uani d . 1 . . C

loop_
_atom_site_aniso_label
_atom_site_aniso_U_11
_atom_site_aniso_U_22
_atom_site_aniso_U_33
_atom_site_aniso_U_12
_atom_site_aniso_U_13
_atom_site_aniso_U_23
Zn1 0.01220(12) 0.01346(12) 0.01859(13) 0.00019(8) -0.00017(8) -0.00059(8)
N1 0.0164(6) 0.0139(5) 0.0183(6) 0.0007(4) -0.0012(5) -0.0009(4)
N2 0.0210(6) 0.0171(6) 0.0234(6) 0.0004(5) -0.0052(5) -0.0030(5)
N3 0.0183(6) 0.0154(6) 0.0244(6) 0.0021(5) -0.0007(5) 0.0011(5)
N4 0.0161(6) 0.0136(5) 0.0184(6) 0.0009(4) -0.0010(5) -0.0005(4)
N5 0.0170(6) 0.0209(6) 0.0251(6) 0.0009(5) 0.0020(5) -0.0045(5)
N6 0.0157(6) 0.0150(6) 0.0217(6) 0.0006(4) 0.0001(5) -0.0017(4)
N7 0.0224(7) 0.0281(7) 0.0219(6) -0.0019(5) 0.0029(6) 0.0008(5)
N8 0.0244(7) 0.0444(9) 0.0316(8) -0.0070(6) 0.0084(6) -0.0119(7)
N9 0.0324(9) 0.0509(10) 0.0370(9) -0.0101(7) 0.0084(7) 0.0058(7)
C1 0.0209(7) 0.0166(7) 0.0254(7) -0.0006(5) -0.0057(6) -0.0001(6)
C2 0.0215(7) 0.0148(6) 0.0195(7) 0.0032(5) 0.0006(6) -0.0008(5)
C3 0.0156(6) 0.0194(7) 0.0255(7) 0.0010(5) 0.0015(6) -0.0058(6)
C4 0.0148(6) 0.0162(6) 0.0204(7) 0.0009(5) 0.0000(5) 0.0010(5)
C5 0.0155(6) 0.0156(6) 0.0228(7) 0.0004(5) -0.0040(5) -0.0022(5)
C6 0.0217(7) 0.0165(7) 0.0194(7) 0.0007(5) -0.0048(6) -0.0014(5)
C7 0.0182(7) 0.0236(7) 0.0193(7) -0.0029(6) -0.0036(6) 0.0010(6)
C8 0.0237(8) 0.0320(8) 0.0210(7) 0.0021(6) 0.0034(6) 0.0040(6)

loop_
_atom_type_symbol
_atom_type_description
_atom_type_scat_dispersion_real
_atom_type_scat_dispersion_imag
_atom_type_scat_source
C C 0.0033 0.0016 'International Tables Vol C Tables 4.2.6.8 and 6.1.1.4'
H H 0.0000 0.0000 'International Tables Vol C Tables 4.2.6.8 and 6.1.1.4'
N N 0.0061 0.0033 'International Tables Vol C Tables 4.2.6.8 and 6.1.1.4'
Zn Zn 0.2839 1.4301 'International Tables Vol C Tables 4.2.6.8 and 6.1.1.4'

loop_
_geom_angle_atom_site_label_1
_geom_angle_atom_site_label_2
_geom_angle_atom_site_label_3
_geom_angle_site_symmetry_1
_geom_angle_site_symmetry_3
_geom_angle
_geom_angle_publ_flag
N6 Zn1 N6 1_545 3_666 180.00(6) yes
N6 Zn1 N7 1_545 3_656 88.81(5) no
N6 Zn1 N7 3_666 3_656 91.19(5) no
N6 Zn1 N7 1_545 . 91.19(5) yes
N6 Zn1 N7 3_666 . 88.81(5) yes
N7 Zn1 N7 3_656 . 180.0 yes
N6 Zn1 N3 1_545 3_656 92.59(5) no
N6 Zn1 N3 3_666 3_656 87.41(5) no
N7 Zn1 N3 3_656 3_656 86.13(5) no
N7 Zn1 N3 . 3_656 93.87(5) no
N6 Zn1 N3 1_545 . 87.41(5) yes
N6 Zn1 N3 3_666 . 92.59(5) yes
N7 Zn1 N3 3_656 . 93.87(5) yes
N7 Zn1 N3 . . 86.13(5) yes
N3 Zn1 N3 3_656 . 180.0 yes
C2 N1 N2 . . 109.92(12) no
C2 N1 C5 . . 129.13(12) no
N2 N1 C5 . . 120.52(11) no
C1 N2 N1 . . 102.54(12) no
C2 N3 C1 . . 102.86(12) no
C2 N3 Zn1 . . 127.97(10) no
C1 N3 Zn1 . . 127.40(10) no
C4 N4 N5 . . 110.27(12) no
C4 N4 C6 . . 127.84(12) no
N5 N4 C6 . . 121.38(12) no
C3 N5 N4 . . 102.03(12) no
C4 N6 C3 . . 102.93(12) no
C4 N6 Zn1 . 1_565 128.34(10) no
C3 N6 Zn1 . 1_565 128.71(10) no
C7 N7 Zn1 . . 154.89(12) no
C7 N8 C8 . . 119.49(15) yes
N2 C1 N3 . . 114.53(13) no
N2 C1 H1A . . 122.7 no
N3 C1 H1A . . 122.7 no
N3 C2 N1 . . 110.14(13) no
N3 C2 H2A . . 124.9 no
N1 C2 H2A . . 124.9 no
N5 C3 N6 . . 114.78(13) no
N5 C3 H3A . . 122.6 no
N6 C3 H3A . . 122.6 no
N6 C4 N4 . . 109.99(13) no
N6 C4 H4A . . 125.0 no
N4 C4 H4A . . 125.0 no
N1 C5 C6 . . 112.91(12) no
N1 C5 H5A . . 109.0 no
C6 C5 H5A . . 109.0 no
N1 C5 H5B . . 109.0 no
C6 C5 H5B . . 109.0 no
H5A C5 H5B . . 107.8 no
N4 C6 C5 . . 111.62(12) no
N4 C6 H6A . . 109.3 no
C5 C6 H6A . . 109.3 no
N4 C6 H6B . . 109.3 no
C5 C6 H6B . . 109.3 no
H6A C6 H6B . . 108.0 no
N7 C7 N8 . . 173.85(16) yes
N9 C8 N8 . . 174.38(19) yes

loop_
_geom_bond_atom_site_label_1
_geom_bond_atom_site_label_2
_geom_bond_site_symmetry_2
_geom_bond_distance
_geom_bond_publ_flag
Zn1 N6 1_545 2.1263(13) yes
Zn1 N6 3_666 2.1263(13) yes
Zn1 N7 3_656 2.1734(16) yes
Zn1 N7 . 2.1734(16) yes
Zn1 N3 3_656 2.1948(14) yes
Zn1 N3 . 2.1948(14) yes
N1 C2 . 1.3297(19) no
N1 N2 . 1.3643(17) no
N1 C5 . 1.4612(18) no
N2 C1 . 1.3167(19) no
N3 C2 . 1.3292(19) no
N3 C1 . 1.361(2) no
N4 C4 . 1.3277(19) no
N4 N5 . 1.3643(18) no
N4 C6 . 1.4555(18) no
N5 C3 . 1.3172(19) no
N6 C4 . 1.3256(19) no
N6 C3 . 1.3580(19) no
N6 Zn1 1_565 2.1263(13) no
N7 C7 . 1.156(2) yes
N8 C7 . 1.300(2) yes
N8 C8 . 1.314(2) yes
N9 C8 . 1.154(2) yes
C1 H1A . 0.9300 no
C2 H2A . 0.9300 no
C3 H3A . 0.9300 no
C4 H4A . 0.9300 no
C5 C6 . 1.525(2) no
C5 H5A . 0.9700 no
C5 H5B . 0.9700 no
C6 H6A . 0.9700 no
C6 H6B . 0.9700 no

loop_
_geom_torsion_atom_site_label_1
_geom_torsion_atom_site_label_2
_geom_torsion_atom_site_label_3
_geom_torsion_atom_site_label_4
_geom_torsion_site_symmetry_1
_geom_torsion
_geom_torsion_publ_flag
C2 N1 N2 C1 . 0.60(16) no
C5 N1 N2 C1 . 173.79(13) no
N6 Zn1 N3 C2 1_545 -27.48(13) no
N6 Zn1 N3 C2 3_666 152.52(13) no
N7 Zn1 N3 C2 3_656 61.16(13) no
N7 Zn1 N3 C2 . -118.84(13) no
N6 Zn1 N3 C1 1_545 134.77(13) no
N6 Zn1 N3 C1 3_666 -45.23(13) no
N7 Zn1 N3 C1 3_656 -136.60(13) no
N7 Zn1 N3 C1 . 43.40(13) no
C4 N4 N5 C3 . -0.25(15) no
C6 N4 N5 C3 . 172.12(12) no
N6 Zn1 N7 C7 1_545 -43.7(3) no
N6 Zn1 N7 C7 3_666 136.3(3) no
N3 Zn1 N7 C7 3_656 -136.4(3) no
N3 Zn1 N7 C7 . 43.6(3) no
N1 N2 C1 N3 . -0.26(17) no
C2 N3 C1 N2 . -0.17(18) no
Zn1 N3 C1 N2 . -165.90(10) no
C1 N3 C2 N1 . 0.55(16) no
Zn1 N3 C2 N1 . 166.17(10) no
N2 N1 C2 N3 . -0.76(17) no
C5 N1 C2 N3 . -173.19(13) no
N4 N5 C3 N6 . 0.27(17) no
C4 N6 C3 N5 . -0.19(17) no
Zn1 N6 C3 N5 1_565 178.59(10) no
C3 N6 C4 N4 . 0.01(15) no
Zn1 N6 C4 N4 1_565 -178.77(9) no
N5 N4 C4 N6 . 0.15(16) no
C6 N4 C4 N6 . -171.59(12) no
C2 N1 C5 C6 . -119.31(16) no
N2 N1 C5 C6 . 68.96(17) no
C4 N4 C6 C5 . 106.59(16) no
N5 N4 C6 C5 . -64.33(16) no
N1 C5 C6 N4 . -58.11(16) no
Zn1 N7 C7 N8 . -130.7(2) no
C8 N8 C7 N7 . -168.8(2) no
C7 N8 C8 N9 . -170.1(2) no
